data_7251453
loop_
_publ_author_name
'Hill, Max T.'
'Birch-Machin, Mark A.'
'Sellars, Jonathan D.'
'Waddell, Paul G.'

_publ_section_title
;
 Four polymorphic structures of a symmetric azo dye
;
_journal_issue 11
_journal_name_full CrystEngComm
_journal_page_first 1781
_journal_page_last 1790
_journal_paper_doi 10.1039/D5CE01159K
_journal_volume 28
_journal_year 2026
_chemical_absolute_configuration unk
_chemical_formula_moiety 'C11 H13 N O2'
_chemical_formula_sum 'C11 H13 N O2'
_chemical_formula_weight 191.22
_space_group_crystal_system orthorhombic
_space_group_IT_number 33
_space_group_name_Hall 'P 2c -2n'
_space_group_name_H-M_alt 'P n a 21'
_atom_sites_solution_hydrogens mixed
_atom_sites_solution_primary dual
_audit_creation_date 2024-08-16
_audit_creation_method
;
Olex2 1.5-ac5-023
(compiled 2022.04.12 svn.rca3783a0 for Rigaku Oxford Diffraction, GUI svn.r6498)
;
_audit_update_record
;
2025-12-08 deposited with the CCDC.	2026-02-09 downloaded from the CCDC.
;
_cell_angle_alpha 90
_cell_angle_beta 90
_cell_angle_gamma 90
_cell_formula_units_Z 4
_cell_length_a 22.6748(7)
_cell_length_b 8.4634(3)
_cell_length_c 5.3937(2)
_cell_measurement_reflns_used 2135
_cell_measurement_temperature 150.0(2)
_cell_measurement_theta_max 74.3630
_cell_measurement_theta_min 3.8930
_cell_volume 1035.08(6)
_computing_cell_refinement 'CrysAlisPro 1.171.43.126a (Rigaku OD, 2024)'
_computing_data_collection 'CrysAlisPro system (CCD 43.126a 64-bit (release 11-06-2024))'
_computing_data_reduction 'CrysAlisPro 1.171.43.126a (Rigaku OD, 2024)'
_computing_molecular_graphics 'Olex2 1.5-ac5-023 (Dolomanov et al., 2009)'
_computing_publication_material 'Olex2 1.5-ac5-023 (Dolomanov et al., 2009)'
_computing_structure_refinement 'SHELXL 2019/1 (Sheldrick, 2015)'
_computing_structure_solution 'SHELXT 2018/2 (Sheldrick, 2018)'
_diffrn_ambient_environment N~2~
_diffrn_ambient_temperature 150.0(2)
_diffrn_detector 'Hybrid Pixel Array Detector'
_diffrn_detector_area_resol_mean 10.0000
_diffrn_detector_type 'HyPix-Arc 100'
_diffrn_measured_fraction_theta_full 0.999
_diffrn_measured_fraction_theta_max 0.935
_diffrn_measurement_details
;
List of Runs (angles in degrees, time in seconds):

  # Type    Start    End  Width  t~exp~   \w     \q     \k     \f   Frames
#--------------------------------------------------------------------------
  1  \w     -6.00  34.00   0.50    1.21    --   46.55 -30.00  23.00   80
  2  \w     16.00  51.00   0.50    1.21    --   97.16 -45.00   0.00   70
  3  \w     32.00  57.00   0.50    1.21    --  108.12 -61.00  60.00   50
  4  \w     21.00  47.00   0.50    1.21    --   97.16 -45.00  90.00   52
  5  \w     41.00 100.00   0.50    1.21    --   97.16-115.00 172.00  118
  6  \w     37.00 103.00   0.50    1.21    --  108.12 -95.00-150.00  132
  7  \w    -53.00  -5.00   0.50    1.21    --  -47.30  57.00-150.00   96
  8  \w    -43.00 -13.00   0.50    1.21    --  -92.45  45.00-180.00   60
  9  \w    -19.00  32.00   0.50    1.21    --  -47.30  19.00 -90.00  102
 10  \w    -76.00 -51.00   0.50    1.21    --  -92.45  96.00   4.00   50
 11  \w    -51.00 -12.00   0.50    1.21    --  -92.45  45.00   0.00   78
 12  \w   -166.00-102.00   0.50    1.21    --  -92.45 -30.00  23.00  128
;
_diffrn_measurement_device 'four-circle diffractometer'
_diffrn_measurement_device_type 'XtaLAB Synergy, Single source at home/near, HyPix-Arc 100'
_diffrn_measurement_method '\w scans'
_diffrn_orient_matrix_type 'CrysAlisPro convention (1999,Acta A55,543-557)'
_diffrn_orient_matrix_UB_11 0.0411100000
_diffrn_orient_matrix_UB_12 0.0270049000
_diffrn_orient_matrix_UB_13 -0.1440593000
_diffrn_orient_matrix_UB_21 -0.0483741000
_diffrn_orient_matrix_UB_22 -0.1082782000
_diffrn_orient_matrix_UB_23 -0.1074256000
_diffrn_orient_matrix_UB_31 -0.0242317000
_diffrn_orient_matrix_UB_32 0.2627187000
_diffrn_orient_matrix_UB_33 -0.0295622000
_diffrn_radiation_monochromator graphite
_diffrn_radiation_probe x-ray
_diffrn_radiation_type CuK\a
_diffrn_radiation_wavelength 1.54184
_diffrn_reflns_av_R_equivalents 0.0305
_diffrn_reflns_av_unetI/netI 0.0332
_diffrn_reflns_Laue_measured_fraction_full 0.999
_diffrn_reflns_Laue_measured_fraction_max 0.935
_diffrn_reflns_limit_h_max 27
_diffrn_reflns_limit_h_min -22
_diffrn_reflns_limit_k_max 10
_diffrn_reflns_limit_k_min -10
_diffrn_reflns_limit_l_max 6
_diffrn_reflns_limit_l_min -2
_diffrn_reflns_number 3449
_diffrn_reflns_point_group_measured_fraction_full 0.717
_diffrn_reflns_point_group_measured_fraction_max 0.656
_diffrn_reflns_theta_full 67.684
_diffrn_reflns_theta_max 76.664
_diffrn_reflns_theta_min 3.899
_diffrn_source 'fine-focus sealed X-ray tube'
_diffrn_source_type 'Enhance (Cu) X-ray Source'
_exptl_absorpt_coefficient_mu 0.687
_exptl_absorpt_correction_T_max 0.988
_exptl_absorpt_correction_T_min 0.921
_exptl_absorpt_correction_type analytical
_exptl_absorpt_process_details
;
CrysAlisPro 1.171.43.126a (Rigaku Oxford Diffraction, 2024)
Analytical numeric absorption correction using a multifaceted crystal
model based on expressions derived by R.C. Clark & J.S. Reid.
(Clark, R. C. & Reid, J. S. (1995). Acta Cryst. A51, 887-897)
Empirical absorption correction using spherical harmonics,
implemented in SCALE3 ABSPACK scaling algorithm.
;
_exptl_crystal_colour colourless
_exptl_crystal_colour_primary colourless
_exptl_crystal_density_diffrn 1.227
_exptl_crystal_description needle
_exptl_crystal_F_000 408
_exptl_crystal_size_max 0.27
_exptl_crystal_size_mid 0.03
_exptl_crystal_size_min 0.02
_refine_diff_density_max 0.216
_refine_diff_density_min -0.154
_refine_diff_density_rms 0.036
_refine_ls_abs_structure_details
;
 Flack x determined using 252 quotients [(I+)-(I-)]/[(I+)+(I-)]
 (Parsons, Flack and Wagner, Acta Cryst. B69 (2013) 249-259).
;
_refine_ls_abs_structure_Flack 0.2(3)
_refine_ls_extinction_method none
_refine_ls_goodness_of_fit_ref 1.050
_refine_ls_hydrogen_treatment mixed
_refine_ls_matrix_type full
_refine_ls_number_parameters 134
_refine_ls_number_reflns 1435
_refine_ls_number_restraints 1
_refine_ls_restrained_S_all 1.050
_refine_ls_R_factor_all 0.0431
_refine_ls_R_factor_gt 0.0381
_refine_ls_shift/su_max 0.001
_refine_ls_shift/su_mean 0.000
_refine_ls_structure_factor_coef Fsqd
_refine_ls_weighting_details 'w=1/[\s^2^(Fo^2^)+(0.0531P)^2^+0.1849P] where P=(Fo^2^+2Fc^2^)/3'
_refine_ls_weighting_scheme calc
_refine_ls_wR_factor_gt 0.0972
_refine_ls_wR_factor_ref 0.1009
_reflns_Friedel_coverage 0.265
_reflns_Friedel_fraction_full 0.360
_reflns_Friedel_fraction_max 0.309
_reflns_number_gt 1289
_reflns_number_total 1435
_reflns_threshold_expression 'I > 2\s(I)'
_cod_data_source_file d5ce01159k2.cif
_cod_data_source_block jds240050_fa_SM1
_cod_depositor_comments 'Adding full bibliography for 7251450--7251455.cif.'
_cod_database_code 7251453
_chemical_oxdiff_formula 'C11 H12 N1 O2'
_shelx_space_group_comment
;
The symmetry employed for this shelxl refinement is uniquely defined
by the following loop, which should always be used as a source of
symmetry information in preference to the above space-group names.
They are only intended as comments.
;
_shelx_estimated_absorpt_t_max 0.986
_shelx_estimated_absorpt_t_min 0.836
_diffrn_oxdiff_digest_frames
;
0194f107880116dfe77c927c53c1b9d28b010169d63
;
_olex2_refinement_description
;
1. Fixed Uiso
 At 1.2 times of:
  All C(H) groups, All C(H,H) groups, All N(H,H) groups
 At 1.5 times of:
  All C(H,H,H) groups
2.a Secondary CH2 refined with riding coordinates:
 C10(H10A,H10B)
2.b Aromatic/amide H refined with riding coordinates:
 C2(H2), C3(H3), C5(H5), C6(H6), C7(H7), C8(H8)
2.c Idealised Me refined as rotating group:
 C11(H11A,H11B,H11C)
;
_shelx_shelxl_version_number 2019/1
_olex2_submission_special_instructions 'No special instructions were received'
_oxdiff_exptl_absorpt_empirical_details
;
Empirical correction (ABSPACK) includes:
- Absorption correction using spherical harmonics
- Frame scaling
;
_oxdiff_exptl_absorpt_empirical_full_max 1.280
_oxdiff_exptl_absorpt_empirical_full_min 0.773

loop_
_space_group_symop_operation_xyz
'x, y, z'
'-x, -y, z+1/2'
'x+1/2, -y+1/2, z'
'-x+1/2, y+1/2, z+1/2'

loop_
_atom_site_label
_atom_site_type_symbol
_atom_site_fract_x
_atom_site_fract_y
_atom_site_fract_z
_atom_site_U_iso_or_equiv
_atom_site_adp_type
_atom_site_occupancy
_atom_site_site_symmetry_order
_atom_site_calc_flag
_atom_site_refinement_flags_posn
_atom_site_refinement_flags_adp
_atom_site_refinement_flags_occupancy
_atom_site_disorder_assembly
_atom_site_disorder_group
O1 O 0.62433(8) 0.0125(2) 0.8175(5) 0.0401(5) Uani 1 1 d . . . . .
O2 O 0.68635(8) -0.0340(2) 0.5036(4) 0.0379(5) Uani 1 1 d . . . . .
N1 N 0.54080(11) 0.9227(3) 0.2352(5) 0.0353(5) Uani 1 1 d . . . . .
H1A H 0.5248(13) 0.981(4) 0.348(7) 0.042 Uiso 1 1 d . U . . .
H1B H 0.5658(14) 0.960(4) 0.139(7) 0.042 Uiso 1 1 d . U . . .
C1 C 0.58634(10) 0.4669(3) 0.4863(5) 0.0286(6) Uani 1 1 d . . . . .
C2 C 0.60969(11) 0.5287(3) 0.2657(5) 0.0314(6) Uani 1 1 d . . . . .
H2 H 0.635814 0.465760 0.169723 0.038 Uiso 1 1 calc R U . . .
C3 C 0.59553(11) 0.6790(3) 0.1849(5) 0.0305(6) Uani 1 1 d . . . . .
H3 H 0.612529 0.718171 0.036140 0.037 Uiso 1 1 calc R U . . .
C4 C 0.55652(10) 0.7741(3) 0.3192(5) 0.0270(5) Uani 1 1 d . . . . .
C5 C 0.53275(11) 0.7130(3) 0.5393(5) 0.0306(6) Uani 1 1 d . . . . .
H5 H 0.506278 0.775388 0.634348 0.037 Uiso 1 1 calc R U . . .
C6 C 0.54741(10) 0.5630(3) 0.6191(5) 0.0295(5) Uani 1 1 d . . . . .
H6 H 0.530592 0.524148 0.768474 0.035 Uiso 1 1 calc R U . . .
C7 C 0.60024(10) 0.3111(3) 0.5867(5) 0.0317(6) Uani 1 1 d . . . . .
H7 H 0.582071 0.284989 0.739995 0.038 Uiso 1 1 calc R U . . .
C8 C 0.63520(11) 0.2016(3) 0.4896(5) 0.0347(6) Uani 1 1 d . . . . .
H8 H 0.653084 0.219148 0.332741 0.042 Uiso 1 1 calc R U . . .
C9 C 0.64640(11) 0.0535(3) 0.6230(6) 0.0336(6) Uani 1 1 d . . . . .
C10 C 0.70222(11) -0.1820(3) 0.6174(6) 0.0360(6) Uani 1 1 d . . . . .
H10A H 0.666799 -0.249263 0.637189 0.043 Uiso 1 1 calc R U . . .
H10B H 0.719474 -0.163140 0.783336 0.043 Uiso 1 1 calc R U . . .
C11 C 0.74658(12) -0.2632(4) 0.4525(7) 0.0475(8) Uani 1 1 d . . . . .
H11A H 0.728534 -0.285652 0.291242 0.071 Uiso 1 1 calc R U . . .
H11B H 0.759161 -0.362379 0.529906 0.071 Uiso 1 1 calc R U . . .
H11C H 0.780862 -0.194252 0.429342 0.071 Uiso 1 1 calc R U . . .

loop_
_atom_site_aniso_label
_atom_site_aniso_U_11
_atom_site_aniso_U_22
_atom_site_aniso_U_33
_atom_site_aniso_U_23
_atom_site_aniso_U_13
_atom_site_aniso_U_12
O1 0.0414(10) 0.0374(10) 0.0416(12) 0.0005(10) 0.0076(10) 0.0045(8)
O2 0.0369(9) 0.0397(9) 0.0371(11) 0.0060(9) 0.0021(9) 0.0030(8)
N1 0.0379(12) 0.0292(11) 0.0387(14) 0.0064(11) 0.0030(11) 0.0019(9)
C1 0.0282(12) 0.0286(11) 0.0290(14) -0.0005(12) -0.0066(11) -0.0020(9)
C2 0.0317(12) 0.0305(12) 0.0319(16) -0.0041(12) -0.0020(11) 0.0041(10)
C3 0.0322(12) 0.0341(13) 0.0253(13) 0.0010(11) -0.0009(10) -0.0021(10)
C4 0.0277(11) 0.0253(11) 0.0279(13) 0.0003(11) -0.0049(11) -0.0004(9)
C5 0.0322(12) 0.0302(11) 0.0296(13) -0.0032(11) 0.0021(11) -0.0004(10)
C6 0.0329(12) 0.0316(12) 0.0240(12) -0.0001(11) -0.0005(11) -0.0047(10)
C7 0.0312(12) 0.0336(13) 0.0302(14) -0.0017(12) -0.0047(12) -0.0037(10)
C8 0.0359(13) 0.0348(13) 0.0335(15) 0.0038(12) 0.0049(12) 0.0003(11)
C9 0.0310(12) 0.0307(12) 0.0391(15) -0.0001(12) -0.0068(13) -0.0022(10)
C10 0.0352(13) 0.0388(14) 0.0338(15) 0.0005(12) -0.0043(12) 0.0070(11)
C11 0.0364(15) 0.0509(16) 0.0554(19) -0.0074(16) -0.0022(15) 0.0090(13)

loop_
_atom_type_symbol
_atom_type_description
_atom_type_scat_dispersion_real
_atom_type_scat_dispersion_imag
_atom_type_scat_source
C C 0.0181 0.0091 'International Tables Vol C Tables 4.2.6.8 and 6.1.1.4'
H H 0.0000 0.0000 'International Tables Vol C Tables 4.2.6.8 and 6.1.1.4'
N N 0.0311 0.0180 'International Tables Vol C Tables 4.2.6.8 and 6.1.1.4'
O O 0.0492 0.0322 'International Tables Vol C Tables 4.2.6.8 and 6.1.1.4'

loop_
_exptl_crystal_face_index_h
_exptl_crystal_face_index_k
_exptl_crystal_face_index_l
_exptl_crystal_face_perp_dist
1 0 0 0.0079
-1 0 0 0.0099
0 0 -1 0.0122
0 0 1 0.0182
0 1 2 0.0610
0 -1 -2 0.0787

loop_
_geom_angle_atom_site_label_1
_geom_angle_atom_site_label_2
_geom_angle_atom_site_label_3
_geom_angle
_geom_angle_site_symmetry_1
_geom_angle_site_symmetry_3
_geom_angle_publ_flag
C9 O2 C10 116.5(2) . . ?
H1A N1 H1B 121(3) . . ?
C4 N1 H1A 113(2) . . ?
C4 N1 H1B 112(2) . . ?
C2 C1 C7 124.7(2) . . ?
C6 C1 C2 117.1(2) . . ?
C6 C1 C7 118.1(2) . . ?
C1 C2 H2 119.3 . . ?
C3 C2 C1 121.5(2) . . ?
C3 C2 H2 119.3 . . ?
C2 C3 H3 119.6 . . ?
C2 C3 C4 120.9(2) . . ?
C4 C3 H3 119.6 . . ?
N1 C4 C3 121.1(2) . . ?
N1 C4 C5 120.9(2) . . ?
C3 C4 C5 118.0(2) . . ?
C4 C5 H5 119.7 . . ?
C6 C5 C4 120.7(2) . . ?
C6 C5 H5 119.7 . . ?
C1 C6 H6 119.1 . . ?
C5 C6 C1 121.8(2) . . ?
C5 C6 H6 119.1 . . ?
C1 C7 H7 116.1 . . ?
C8 C7 C1 127.8(3) . . ?
C8 C7 H7 116.1 . . ?
C7 C8 H8 119.8 . . ?
C7 C8 C9 120.4(2) . . ?
C9 C8 H8 119.8 . . ?
O1 C9 O2 122.6(2) . . ?
O1 C9 C8 126.7(2) . . ?
O2 C9 C8 110.8(2) . . ?
O2 C10 H10A 110.1 . . ?
O2 C10 H10B 110.1 . . ?
O2 C10 C11 108.2(2) . . ?
H10A C10 H10B 108.4 . . ?
C11 C10 H10A 110.1 . . ?
C11 C10 H10B 110.1 . . ?
C10 C11 H11A 109.5 . . ?
C10 C11 H11B 109.5 . . ?
C10 C11 H11C 109.5 . . ?
H11A C11 H11B 109.5 . . ?
H11A C11 H11C 109.5 . . ?
H11B C11 H11C 109.5 . . ?

loop_
_geom_bond_atom_site_label_1
_geom_bond_atom_site_label_2
_geom_bond_distance
_geom_bond_site_symmetry_2
_geom_bond_publ_flag
O1 C9 1.213(4) . ?
O2 C9 1.335(3) . ?
O2 C10 1.441(3) . ?
N1 H1A 0.86(4) . ?
N1 H1B 0.83(4) . ?
N1 C4 1.383(3) . ?
C1 C2 1.403(4) . ?
C1 C6 1.398(4) . ?
C1 C7 1.460(3) . ?
C2 H2 0.9500 . ?
C2 C3 1.382(3) . ?
C3 H3 0.9500 . ?
C3 C4 1.398(3) . ?
C4 C5 1.402(4) . ?
C5 H5 0.9500 . ?
C5 C6 1.381(4) . ?
C6 H6 0.9500 . ?
C7 H7 0.9500 . ?
C7 C8 1.328(3) . ?
C8 H8 0.9500 . ?
C8 C9 1.467(4) . ?
C10 H10A 0.9900 . ?
C10 H10B 0.9900 . ?
C10 C11 1.508(4) . ?
C11 H11A 0.9800 . ?
C11 H11B 0.9800 . ?
C11 H11C 0.9800 . ?

loop_
_geom_hbond_atom_site_label_D
_geom_hbond_atom_site_label_H
_geom_hbond_atom_site_label_A
_geom_hbond_distance_DH
_geom_hbond_distance_HA
_geom_hbond_distance_DA
_geom_hbond_angle_DHA
_geom_hbond_site_symmetry_A
_geom_hbond_publ_flag
N1 H1A N1 0.86(4) 2.69(4) 3.523(3) 162(3) 2_675 yes
N1 H1B O1 0.83(4) 2.23(4) 3.040(4) 165(3) 1_564 yes

loop_
_geom_torsion_atom_site_label_1
_geom_torsion_atom_site_label_2
_geom_torsion_atom_site_label_3
_geom_torsion_atom_site_label_4
_geom_torsion
_geom_torsion_site_symmetry_1
_geom_torsion_site_symmetry_2
_geom_torsion_site_symmetry_3
_geom_torsion_site_symmetry_4
_geom_torsion_publ_flag
N1 C4 C5 C6 178.4(2) . . . . ?
C1 C2 C3 C4 -1.0(4) . . . . ?
C1 C7 C8 C9 177.0(2) . . . . ?
C2 C1 C6 C5 -0.6(4) . . . . ?
C2 C1 C7 C8 -1.5(4) . . . . ?
C2 C3 C4 N1 -178.0(2) . . . . ?
C2 C3 C4 C5 0.7(4) . . . . ?
C3 C4 C5 C6 -0.3(3) . . . . ?
C4 C5 C6 C1 0.3(4) . . . . ?
C6 C1 C2 C3 0.9(4) . . . . ?
C6 C1 C7 C8 179.1(3) . . . . ?
C7 C1 C2 C3 -178.5(2) . . . . ?
C7 C1 C6 C5 178.9(2) . . . . ?
C7 C8 C9 O1 3.9(4) . . . . ?
C7 C8 C9 O2 -174.8(2) . . . . ?
C9 O2 C10 C11 179.0(2) . . . . ?
C10 O2 C9 O1 0.2(4) . . . . ?
C10 O2 C9 C8 179.0(2) . . . . ?

loop_
_exptl_oxdiff_crystal_face_indexfrac_h
_exptl_oxdiff_crystal_face_indexfrac_k
_exptl_oxdiff_crystal_face_indexfrac_l
_exptl_oxdiff_crystal_face_x
_exptl_oxdiff_crystal_face_y
_exptl_oxdiff_crystal_face_z
1.0000 0.0000 -0.0000 0.0411 -0.0484 -0.0242
-1.0000 -0.0000 0.0000 -0.0411 0.0484 0.0242
-0.0000 0.0000 -1.0000 0.1441 0.1074 0.0296
0.0000 -0.0000 1.0000 -0.1441 -0.1074 -0.0296
0.0001 1.0000 2.0000 -0.2611 -0.3231 0.2036
-0.0001 -1.0000 -2.0000 0.2611 0.3231 -0.2036
